data_1572344
loop_
_publ_author_name
'Li, Anquan'
'Du, Zhenglin'
'Zhang, Shilong'
'Xie, Jialin'
'Li, Xia'
'Chen, Qing'
'Tang, Yisong'
'Chen, Jiawen'
'Zhu, Kelong'

_publ_section_title
;
 A compact chemically driven [2]catenane rotary motor operated through
 alternate pumping and discharging.
;
_journal_issue 36
_journal_name_full 'Chemical science'
_journal_page_first 14721
_journal_page_last 14725
_journal_paper_doi 10.1039/d4sc04292a
_journal_volume 15
_journal_year 2024
_chemical_formula_moiety '4(B F4), 4(C18 H36 O6), 4(C28 H33 N2 O)'
_chemical_formula_sum 'C184 H276 B4 F16 N8 O28'
_chemical_formula_weight 3395.35
_chemical_name_systematic LAQ-X
_space_group_crystal_system monoclinic
_space_group_IT_number 14
_space_group_name_Hall '-P 2ybc'
_space_group_name_H-M_alt 'P 1 21/c 1'
_atom_sites_solution_hydrogens geom
_atom_sites_solution_primary dual
_audit_creation_date 2022-07-31
_audit_creation_method
;
Olex2 1.2
(compiled 2018.05.29 svn.r3508 for OlexSys, GUI svn.r5506)
;
_audit_update_record
;
2024-04-19 deposited with the CCDC.	2024-08-12 downloaded from the CCDC.
;
_cell_angle_alpha 90
_cell_angle_beta 96.342(2)
_cell_angle_gamma 90
_cell_formula_units_Z 1
_cell_length_a 9.6885(6)
_cell_length_b 16.4051(11)
_cell_length_c 29.993(2)
_cell_measurement_reflns_used 8591
_cell_measurement_temperature 296.15
_cell_measurement_theta_max 25.02
_cell_measurement_theta_min 2.40
_cell_volume 4737.9(5)
_computing_cell_refinement 'SAINT V8.40B (?, 2016)'
_computing_data_reduction 'SAINT V8.40B (?, 2016)'
_computing_molecular_graphics 'Olex2 (Dolomanov et al., 2009)'
_computing_publication_material 'Olex2 (Dolomanov et al., 2009)'
_computing_structure_refinement 'ShelXL (Sheldrick, 2015)'
_computing_structure_solution 'ShelXT (Sheldrick, 2015)'
_diffrn_ambient_temperature 296.15
_diffrn_measured_fraction_theta_full 0.998
_diffrn_measured_fraction_theta_max 0.998
_diffrn_measurement_device_type 'Bruker APEX-II CCD'
_diffrn_measurement_method '\f and \w scans'
_diffrn_radiation_type MoK\a
_diffrn_radiation_wavelength 0.71073
_diffrn_reflns_av_R_equivalents 0.0832
_diffrn_reflns_av_unetI/netI 0.0770
_diffrn_reflns_Laue_measured_fraction_full 0.998
_diffrn_reflns_Laue_measured_fraction_max 0.998
_diffrn_reflns_limit_h_max 12
_diffrn_reflns_limit_h_min -12
_diffrn_reflns_limit_k_max 21
_diffrn_reflns_limit_k_min -21
_diffrn_reflns_limit_l_max 38
_diffrn_reflns_limit_l_min -29
_diffrn_reflns_number 43774
_diffrn_reflns_point_group_measured_fraction_full 0.998
_diffrn_reflns_point_group_measured_fraction_max 0.998
_diffrn_reflns_theta_full 25.242
_diffrn_reflns_theta_max 27.489
_diffrn_reflns_theta_min 2.115
_diffrn_standards_number 0
_exptl_absorpt_coefficient_mu 0.089
_exptl_absorpt_correction_T_max 0.7409
_exptl_absorpt_correction_T_min 0.6669
_exptl_absorpt_correction_type multi-scan
_exptl_absorpt_process_details
;
SADABS-2016/2 (Bruker,2016/2) was used for absorption correction.
wR2(int) was 0.1360 before and 0.0857 after correction.
The Ratio of minimum to maximum transmission is 0.9001.
The \l/2 correction factor is Not present.
;
_exptl_crystal_colour 'clear light colourless'
_exptl_crystal_colour_lustre clear
_exptl_crystal_colour_modifier light
_exptl_crystal_colour_primary colourless
_exptl_crystal_density_diffrn 1.190
_exptl_crystal_description block
_exptl_crystal_F_000 1824
_exptl_crystal_size_max 0.25
_exptl_crystal_size_mid 0.23
_exptl_crystal_size_min 0.15
_refine_diff_density_max 0.745
_refine_diff_density_min -0.472
_refine_diff_density_rms 0.070
_refine_ls_extinction_method none
_refine_ls_goodness_of_fit_ref 1.034
_refine_ls_hydrogen_treatment constr
_refine_ls_matrix_type full
_refine_ls_number_parameters 549
_refine_ls_number_reflns 10861
_refine_ls_number_restraints 0
_refine_ls_restrained_S_all 1.034
_refine_ls_R_factor_all 0.1372
_refine_ls_R_factor_gt 0.0810
_refine_ls_shift/su_max 0.000
_refine_ls_shift/su_mean 0.000
_refine_ls_structure_factor_coef Fsqd
_refine_ls_weighting_details 'w=1/[\s^2^(Fo^2^)+(0.1023P)^2^+4.1366P] where P=(Fo^2^+2Fc^2^)/3'
_refine_ls_weighting_scheme calc
_refine_ls_wR_factor_gt 0.2045
_refine_ls_wR_factor_ref 0.2438
_reflns_Friedel_coverage 0.000
_reflns_number_gt 6439
_reflns_number_total 10861
_reflns_threshold_expression 'I > 2\s(I)'
_cod_data_source_file d4sc04292a2.cif
_cod_data_source_block 1a_24C6
_cod_depositor_comments 'Adding full bibliography for 1572343--1572344.cif.'
_cod_original_cell_volume 4738.0(6)
_cod_database_code 1572344
_shelx_shelxl_version_number 2018/1
_shelx_space_group_comment
;
The symmetry employed for this shelxl refinement is uniquely defined
by the following loop, which should always be used as a source of
symmetry information in preference to the above space-group names.
They are only intended as comments.
;
_shelx_estimated_absorpt_t_max 0.987
_shelx_estimated_absorpt_t_min 0.978
_olex2_refinement_description
;
1. Fixed Uiso
 At 1.2 times of:
  All C(H) groups, All C(H,H) groups, All N(H) groups
 At 1.5 times of:
  All C(H,H,H) groups, All O(H) groups
2.a Secondary CH2 refined with riding coordinates:
 C00U(H00A,H00B), C00W(H00C,H00E), C00Z(H00F,H00G), C01A(H01V,H01W), C01B(H01X,
 H01Y), C01D(H01Z,H), C01E(H01,HA), C01F(H0AA,HB), C01H(H1AA,HC), C01L(H2AA,HD),
  C011(H3AA,HE), C012(H4AA,HF), C013(H5AA,HG), C014(H6AA,HH), C015(H7AA,HI),
 C016(H8AA,HJ), C018(H9AA,HK), C019(H0BA,HL)
2.b Aromatic/amide H refined with riding coordinates:
 N004(H004), N006(H006), C00D(H00D), C00I(H00I), C00K(H00K), C00L(H00L),
 C00M(H00M), C00P(H00P), C00S(H00S), C00T(H00T), C00X(H00X)
2.c Idealised Me refined as rotating group:
 C01C(H01A,H01B,H01C), C01G(H01D,H01E,H01F), C01J(H01G,H01H,H01I), C01K(H01J,
 H01K,H01L), C01M(H01M,H01N,H01O), C01N(H01P,H01Q,H01R), C010(H01S,H01T,H01U)
2.d Idealised tetrahedral OH refined as rotating group:
 O009(H009)
;
_olex2_submission_original_sample_id LAQ-X
_olex2_submission_special_instructions 'No special instructions were received'

loop_
_space_group_symop_operation_xyz
'x, y, z'
'-x, y+1/2, -z+1/2'
'-x, -y, -z'
'x, -y-1/2, z-1/2'

loop_
_atom_site_label
_atom_site_type_symbol
_atom_site_fract_x
_atom_site_fract_y
_atom_site_fract_z
_atom_site_U_iso_or_equiv
_atom_site_adp_type
_atom_site_occupancy
_atom_site_site_symmetry_order
_atom_site_calc_flag
_atom_site_refinement_flags_posn
_atom_site_refinement_flags_adp
_atom_site_refinement_flags_occupancy
_atom_site_disorder_assembly
_atom_site_disorder_group
F00A F 0.0019(3) -0.16753(15) 0.38133(10) 0.0955(9) Uani 1 1 d . . . . .
F00O F 0.1817(3) -0.09220(18) 0.36688(13) 0.1134(12) Uani 1 1 d . . . . .
F01I F 0.0161(5) -0.0310(2) 0.39613(19) 0.1662(19) Uani 1 1 d . . . . .
F017 F -0.0291(5) -0.0718(3) 0.33064(17) 0.203(3) Uani 1 1 d . . . . .
B01O B 0.0442(6) -0.0938(3) 0.3657(2) 0.0823(18) Uani 1 1 d . . . . .
O001 O 0.5596(2) 0.38875(12) 0.27585(7) 0.0394(5) Uani 1 1 d . . . . .
O002 O 0.3169(2) 0.12403(14) 0.45764(7) 0.0431(5) Uani 1 1 d . . . . .
O003 O 0.7497(2) 0.26521(13) 0.30719(8) 0.0456(5) Uani 1 1 d . . . . .
O005 O 0.5533(2) 0.04697(13) 0.43259(8) 0.0473(6) Uani 1 1 d . . . . .
O007 O 0.1846(2) 0.27349(15) 0.44596(8) 0.0514(6) Uani 1 1 d . . . . .
O008 O 0.6667(2) 0.12300(15) 0.35375(9) 0.0567(7) Uani 1 1 d . . . . .
C00U C 0.2850(3) 0.4690(2) 0.29102(12) 0.0460(8) Uani 1 1 d . . . . .
H00A H 0.302227 0.526526 0.286688 0.055 Uiso 1 1 calc R . . . .
H00B H 0.344605 0.451031 0.317293 0.055 Uiso 1 1 calc R . . . .
C00W C 0.6999(3) 0.3876(2) 0.26560(12) 0.0490(8) Uani 1 1 d . . . . .
H00C H 0.731579 0.442864 0.261520 0.059 Uiso 1 1 calc R . . . .
H00E H 0.705520 0.357915 0.237877 0.059 Uiso 1 1 calc R . . . .
C00Z C 0.1395(4) 0.3836(2) 0.39446(12) 0.0496(8) Uani 1 1 d . . . . .
H00F H 0.040357 0.373069 0.391394 0.059 Uiso 1 1 calc R . . . .
H00G H 0.179730 0.350559 0.372384 0.059 Uiso 1 1 calc R . . . .
C01A C 0.2007(4) 0.3580(2) 0.44050(12) 0.0538(9) Uani 1 1 d . . . . .
H01V H 0.298573 0.371861 0.444734 0.065 Uiso 1 1 calc R . . . .
H01W H 0.154736 0.386849 0.462913 0.065 Uiso 1 1 calc R . . . .
C01B C 0.8337(3) 0.2263(2) 0.34302(14) 0.0576(10) Uani 1 1 d . . . . .
H01X H 0.815060 0.249868 0.371402 0.069 Uiso 1 1 calc R . . . .
H01Y H 0.931014 0.234806 0.339617 0.069 Uiso 1 1 calc R . . . .
C01D C 0.2353(4) 0.1556(3) 0.48986(12) 0.0616(11) Uani 1 1 d . . . . .
H01Z H 0.269834 0.135770 0.519471 0.074 Uiso 1 1 calc R . . . .
H H 0.139744 0.137784 0.483145 0.074 Uiso 1 1 calc R . . . .
C01E C 0.8029(4) 0.1366(2) 0.34296(15) 0.0625(11) Uani 1 1 d . . . . .
H01 H 0.812729 0.114016 0.313576 0.075 Uiso 1 1 calc R . . . .
HA H 0.868825 0.109280 0.364692 0.075 Uiso 1 1 calc R . . . .
C01F C 0.2421(4) 0.2453(3) 0.48890(11) 0.0613(11) Uani 1 1 d . . . . .
H0AA H 0.190523 0.267844 0.511939 0.074 Uiso 1 1 calc R . . . .
HB H 0.337938 0.262946 0.494822 0.074 Uiso 1 1 calc R . . . .
C01H C 0.6574(4) 0.0144(2) 0.40631(14) 0.0588(10) Uani 1 1 d . . . . .
H1AA H 0.748410 0.032199 0.419426 0.071 Uiso 1 1 calc R . . . .
HC H 0.655373 -0.044684 0.407833 0.071 Uiso 1 1 calc R . . . .
C01L C 0.6377(5) 0.0391(2) 0.35969(14) 0.0644(11) Uani 1 1 d . . . . .
H2AA H 0.697847 0.006766 0.342855 0.077 Uiso 1 1 calc R . . . .
HD H 0.542452 0.028116 0.347632 0.077 Uiso 1 1 calc R . . . .
C011 C 0.1633(3) 0.4722(2) 0.38465(13) 0.0525(9) Uani 1 1 d . . . . .
H3AA H 0.262243 0.481621 0.385083 0.063 Uiso 1 1 calc R . . . .
HE H 0.130635 0.504991 0.408295 0.063 Uiso 1 1 calc R . . . .
C012 C 0.7905(3) 0.3475(2) 0.30289(13) 0.0512(9) Uani 1 1 d . . . . .
H4AA H 0.886587 0.349783 0.296708 0.061 Uiso 1 1 calc R . . . .
HF H 0.782898 0.376319 0.330768 0.061 Uiso 1 1 calc R . . . .
C013 C 0.1342(3) 0.4570(2) 0.29896(12) 0.0507(9) Uani 1 1 d . . . . .
H5AA H 0.075606 0.475709 0.272633 0.061 Uiso 1 1 calc R . . . .
HG H 0.117333 0.399090 0.302152 0.061 Uiso 1 1 calc R . . . .
C014 C 0.4708(4) 0.4289(2) 0.24119(11) 0.0493(8) Uani 1 1 d . . . . .
H6AA H 0.481753 0.404075 0.212430 0.059 Uiso 1 1 calc R . . . .
HH H 0.496777 0.485864 0.239787 0.059 Uiso 1 1 calc R . . . .
C015 C 0.3350(4) 0.0374(2) 0.46096(13) 0.0527(9) Uani 1 1 d . . . . .
H7AA H 0.245179 0.010685 0.456668 0.063 Uiso 1 1 calc R . . . .
HI H 0.379083 0.023350 0.490582 0.063 Uiso 1 1 calc R . . . .
C016 C 0.3204(4) 0.4222(2) 0.25063(11) 0.0476(8) Uani 1 1 d . . . . .
H8AA H 0.261353 0.441375 0.224512 0.057 Uiso 1 1 calc R . . . .
HJ H 0.298862 0.365108 0.254777 0.057 Uiso 1 1 calc R . . . .
C018 C 0.0907(4) 0.5005(2) 0.33969(14) 0.0589(10) Uani 1 1 d . . . . .
H9AA H -0.008626 0.493455 0.340017 0.071 Uiso 1 1 calc R . . . .
HK H 0.107985 0.558359 0.336544 0.071 Uiso 1 1 calc R . . . .
C019 C 0.4226(4) 0.0088(2) 0.42629(13) 0.0532(9) Uani 1 1 d . . . . .
H0BA H 0.434229 -0.049856 0.428437 0.064 Uiso 1 1 calc R . . . .
HL H 0.377315 0.021538 0.396644 0.064 Uiso 1 1 calc R . . . .
O009 O 0.2672(3) 0.30614(17) 0.10663(8) 0.0671(8) Uani 1 1 d . . . . .
H009 H 0.191427 0.322013 0.112909 0.101 Uiso 1 1 calc GR . . . .
N004 N 0.3576(2) 0.19275(13) 0.37522(7) 0.0275(5) Uani 1 1 d . . . . .
H004 H 0.344951 0.178676 0.402084 0.033 Uiso 1 1 calc R . . . .
N006 N 0.4401(2) 0.25381(13) 0.31962(7) 0.0272(5) Uani 1 1 d . . . . .
H006 H 0.488227 0.286265 0.304948 0.033 Uiso 1 1 calc R . . . .
C00B C 0.4491(3) 0.24790(15) 0.36446(9) 0.0261(5) Uani 1 1 d . . . . .
C00C C 0.5399(3) 0.29525(15) 0.39700(9) 0.0266(6) Uani 1 1 d . . . . .
C00D C 0.5648(3) 0.37767(16) 0.38934(9) 0.0298(6) Uani 1 1 d . . . . .
H00D H 0.527252 0.401847 0.362668 0.036 Uiso 1 1 calc R . . . .
C00E C 0.2860(3) 0.16155(16) 0.33644(9) 0.0284(6) Uani 1 1 d . . . . .
C00F C 0.3406(3) 0.19911(15) 0.30059(9) 0.0270(6) Uani 1 1 d . . . . .
C00G C 0.3591(3) 0.21299(16) 0.21726(9) 0.0334(6) Uani 1 1 d . . . . .
C00H C 0.6447(3) 0.42359(16) 0.42110(10) 0.0306(6) Uani 1 1 d . . . . .
C00I C 0.5981(3) 0.25717(16) 0.43601(9) 0.0290(6) Uani 1 1 d . . . . .
H00I H 0.580150 0.202369 0.440839 0.035 Uiso 1 1 calc R . . . .
C00J C 0.6834(3) 0.30118(16) 0.46790(9) 0.0302(6) Uani 1 1 d . . . . .
C00K C 0.1792(3) 0.10511(17) 0.33035(10) 0.0347(6) Uani 1 1 d . . . . .
H00K H 0.143754 0.079818 0.354385 0.042 Uiso 1 1 calc R . . . .
C00L C 0.7023(3) 0.38363(17) 0.45994(10) 0.0337(6) Uani 1 1 d . . . . .
H00L H 0.756132 0.413845 0.481600 0.040 Uiso 1 1 calc R . . . .
C00M C 0.2778(4) 0.24662(17) 0.18056(10) 0.0394(7) Uani 1 1 d . . . . .
H00M H 0.182128 0.250773 0.180633 0.047 Uiso 1 1 calc R . . . .
C00N C 0.2936(3) 0.18054(17) 0.25600(9) 0.0313(6) Uani 1 1 d . . . . .
C00P C 0.1287(3) 0.08875(19) 0.28647(10) 0.0400(7) Uani 1 1 d . . . . .
H00P H 0.055495 0.052249 0.280722 0.048 Uiso 1 1 calc R . . . .
C00Q C 0.6659(3) 0.51550(16) 0.41538(11) 0.0362(7) Uani 1 1 d . . . . .
C00R C 0.7556(3) 0.25676(18) 0.50907(10) 0.0350(6) Uani 1 1 d . . . . .
C00S C 0.1843(3) 0.12535(18) 0.25041(10) 0.0377(7) Uani 1 1 d . . . . .
H00S H 0.146627 0.112234 0.221432 0.045 Uiso 1 1 calc R . . . .
C00T C 0.5023(3) 0.20642(18) 0.21680(11) 0.0390(7) Uani 1 1 d . . . . .
H00T H 0.556249 0.184697 0.241541 0.047 Uiso 1 1 calc R . . . .
C00V C 0.5658(4) 0.2320(2) 0.17968(12) 0.0485(8) Uani 1 1 d . . . . .
C00X C 0.4829(4) 0.26626(19) 0.14378(12) 0.0529(9) Uani 1 1 d . . . . .
H00X H 0.523870 0.284540 0.119015 0.063 Uiso 1 1 calc R . . . .
C00Y C 0.3406(4) 0.27380(19) 0.14397(10) 0.0461(8) Uani 1 1 d . . . . .
C01C C 0.5761(4) 0.5604(2) 0.44578(15) 0.0583(10) Uani 1 1 d . . . . .
H01A H 0.480066 0.548251 0.436845 0.087 Uiso 1 1 calc GR . . . .
H01B H 0.590962 0.618046 0.443452 0.087 Uiso 1 1 calc GR . . . .
H01C H 0.600375 0.543354 0.476250 0.087 Uiso 1 1 calc GR . . . .
C01G C 0.6490(4) 0.2156(3) 0.53477(12) 0.0619(11) Uani 1 1 d . . . . .
H01D H 0.588980 0.256007 0.545429 0.093 Uiso 1 1 calc GR . . . .
H01E H 0.695489 0.186371 0.559808 0.093 Uiso 1 1 calc GR . . . .
H01F H 0.594935 0.178200 0.515358 0.093 Uiso 1 1 calc GR . . . .
C01J C 0.8507(4) 0.1919(3) 0.49297(13) 0.0665(12) Uani 1 1 d . . . . .
H01G H 0.796068 0.152078 0.475460 0.100 Uiso 1 1 calc GR . . . .
H01H H 0.901256 0.165856 0.518388 0.100 Uiso 1 1 calc GR . . . .
H01I H 0.914775 0.216883 0.474892 0.100 Uiso 1 1 calc GR . . . .
C01K C 0.6260(5) 0.5428(2) 0.36688(13) 0.0652(12) Uani 1 1 d . . . . .
H01J H 0.676282 0.511011 0.347196 0.098 Uiso 1 1 calc GR . . . .
H01K H 0.648710 0.599413 0.363977 0.098 Uiso 1 1 calc GR . . . .
H01L H 0.528118 0.535224 0.359052 0.098 Uiso 1 1 calc GR . . . .
C01M C 0.8418(6) 0.3140(3) 0.54101(16) 0.0893(17) Uani 1 1 d . . . . .
H01M H 0.909776 0.340980 0.525264 0.134 Uiso 1 1 calc GR . . . .
H01N H 0.887924 0.283144 0.565496 0.134 Uiso 1 1 calc GR . . . .
H01O H 0.782186 0.353784 0.552412 0.134 Uiso 1 1 calc GR . . . .
C01N C 0.7186(4) 0.2203(3) 0.17811(16) 0.0724(13) Uani 1 1 d . . . . .
H01P H 0.761863 0.206876 0.207539 0.109 Uiso 1 1 calc GR . . . .
H01Q H 0.758318 0.269685 0.168037 0.109 Uiso 1 1 calc GR . . . .
H01R H 0.733414 0.176824 0.157756 0.109 Uiso 1 1 calc GR . . . .
C010 C 0.8176(3) 0.5384(2) 0.42858(14) 0.0522(9) Uani 1 1 d . . . . .
H01S H 0.842545 0.526296 0.459740 0.078 Uiso 1 1 calc GR . . . .
H01T H 0.829955 0.595615 0.423541 0.078 Uiso 1 1 calc GR . . . .
H01U H 0.875669 0.507765 0.410762 0.078 Uiso 1 1 calc GR . . . .

loop_
_atom_site_aniso_label
_atom_site_aniso_U_11
_atom_site_aniso_U_22
_atom_site_aniso_U_33
_atom_site_aniso_U_23
_atom_site_aniso_U_13
_atom_site_aniso_U_12
F00A 0.0988(19) 0.0584(15) 0.120(2) 0.0353(15) -0.0276(17) -0.0203(13)
F00O 0.0759(18) 0.0740(18) 0.183(4) -0.003(2) -0.020(2) -0.0070(14)
F01I 0.157(4) 0.091(3) 0.260(6) -0.009(3) 0.066(4) 0.003(2)
F017 0.167(4) 0.207(5) 0.204(5) 0.148(4) -0.121(3) -0.100(3)
B01O 0.075(3) 0.048(3) 0.114(5) 0.021(3) -0.032(3) -0.008(2)
O001 0.0437(11) 0.0388(11) 0.0357(12) 0.0062(9) 0.0049(9) -0.0050(9)
O002 0.0462(12) 0.0521(13) 0.0318(11) 0.0101(10) 0.0074(10) -0.0007(10)
O003 0.0376(11) 0.0422(12) 0.0565(15) 0.0034(11) 0.0033(10) -0.0060(9)
O005 0.0606(14) 0.0377(12) 0.0463(14) 0.0012(10) 0.0173(11) 0.0024(10)
O007 0.0544(14) 0.0617(15) 0.0370(13) -0.0036(11) 0.0006(11) 0.0048(11)
O008 0.0568(14) 0.0459(13) 0.0722(18) 0.0027(12) 0.0278(13) 0.0037(11)
C00U 0.0429(17) 0.0379(17) 0.056(2) 0.0021(15) 0.0011(16) -0.0020(13)
C00W 0.0498(19) 0.0432(18) 0.056(2) 0.0069(16) 0.0165(17) -0.0130(15)
C00Z 0.0500(19) 0.0459(19) 0.051(2) -0.0115(16) -0.0015(16) 0.0053(15)
C01A 0.0488(19) 0.064(2) 0.048(2) -0.0175(18) 0.0030(16) 0.0047(17)
C01B 0.0349(17) 0.064(2) 0.074(3) 0.006(2) 0.0073(17) 0.0016(16)
C01D 0.051(2) 0.093(3) 0.043(2) 0.020(2) 0.0164(17) 0.017(2)
C01E 0.048(2) 0.062(2) 0.080(3) 0.016(2) 0.021(2) 0.0151(17)
C01F 0.056(2) 0.098(3) 0.0291(18) -0.0057(19) 0.0036(16) 0.024(2)
C01H 0.069(2) 0.0413(18) 0.067(3) -0.0028(18) 0.011(2) 0.0128(17)
C01L 0.086(3) 0.047(2) 0.065(3) -0.0152(19) 0.028(2) 0.0000(19)
C011 0.0407(17) 0.0471(19) 0.071(3) -0.0155(18) 0.0114(17) 0.0001(14)
C012 0.0382(16) 0.0484(19) 0.068(2) -0.0014(18) 0.0115(16) -0.0123(14)
C013 0.0387(17) 0.054(2) 0.057(2) 0.0145(18) -0.0091(16) 0.0028(15)
C014 0.070(2) 0.0431(18) 0.0351(18) 0.0102(15) 0.0076(16) 0.0053(16)
C015 0.0468(18) 0.051(2) 0.059(2) 0.0291(18) -0.0004(17) -0.0060(15)
C016 0.0545(19) 0.0444(18) 0.0411(19) 0.0070(15) -0.0066(16) 0.0043(15)
C018 0.0407(18) 0.0454(19) 0.092(3) 0.012(2) 0.0110(19) 0.0052(15)
C019 0.073(2) 0.0339(17) 0.049(2) 0.0033(15) -0.0095(18) 0.0011(16)
O009 0.112(2) 0.0584(16) 0.0303(13) 0.0152(12) 0.0066(14) 0.0079(16)
N004 0.0334(11) 0.0299(11) 0.0191(11) -0.0001(9) 0.0017(9) -0.0051(9)
N006 0.0330(11) 0.0250(11) 0.0237(12) 0.0006(9) 0.0033(9) -0.0050(9)
C00B 0.0286(12) 0.0232(12) 0.0262(14) 0.0019(11) 0.0016(11) 0.0000(10)
C00C 0.0292(13) 0.0254(12) 0.0249(14) -0.0005(11) 0.0020(11) -0.0016(10)
C00D 0.0331(14) 0.0275(13) 0.0281(14) 0.0021(11) 0.0002(11) 0.0000(11)
C00E 0.0334(13) 0.0272(13) 0.0246(14) -0.0003(11) 0.0026(11) -0.0024(11)
C00F 0.0288(13) 0.0252(12) 0.0268(14) 0.0005(11) 0.0026(11) -0.0015(10)
C00G 0.0502(17) 0.0266(13) 0.0240(14) -0.0043(11) 0.0063(13) -0.0038(12)
C00H 0.0342(14) 0.0247(13) 0.0325(15) 0.0011(11) 0.0024(12) -0.0017(11)
C00I 0.0316(13) 0.0264(13) 0.0283(14) 0.0013(11) 0.0008(11) -0.0010(10)
C00J 0.0327(14) 0.0316(14) 0.0256(14) 0.0010(11) 0.0012(11) -0.0012(11)
C00K 0.0364(15) 0.0351(15) 0.0324(16) -0.0006(12) 0.0038(12) -0.0089(12)
C00L 0.0380(15) 0.0306(14) 0.0309(15) -0.0043(12) -0.0035(12) -0.0065(11)
C00M 0.0598(19) 0.0286(14) 0.0298(16) -0.0021(12) 0.0045(14) 0.0003(13)
C00N 0.0366(14) 0.0312(14) 0.0253(14) -0.0016(12) 0.0003(12) -0.0009(11)
C00P 0.0386(16) 0.0423(16) 0.0383(17) -0.0052(14) 0.0013(13) -0.0159(13)
C00Q 0.0424(16) 0.0228(13) 0.0421(18) -0.0013(12) -0.0006(13) -0.0055(11)
C00R 0.0395(15) 0.0351(15) 0.0281(15) 0.0047(12) -0.0065(12) -0.0014(12)
C00S 0.0428(16) 0.0401(16) 0.0284(15) -0.0053(13) -0.0047(13) -0.0086(13)
C00T 0.0488(17) 0.0341(15) 0.0349(17) -0.0009(13) 0.0083(14) -0.0013(13)
C00V 0.065(2) 0.0356(16) 0.050(2) -0.0043(15) 0.0274(18) -0.0003(15)
C00X 0.093(3) 0.0342(16) 0.0373(19) -0.0021(14) 0.0314(19) -0.0040(17)
C00Y 0.081(2) 0.0326(16) 0.0259(16) -0.0008(13) 0.0085(16) 0.0027(16)
C01C 0.055(2) 0.0320(16) 0.090(3) -0.0104(18) 0.017(2) -0.0010(15)
C01G 0.056(2) 0.088(3) 0.041(2) 0.028(2) 0.0070(17) 0.007(2)
C01J 0.059(2) 0.090(3) 0.050(2) 0.009(2) 0.0020(18) 0.035(2)
C01K 0.107(3) 0.0281(16) 0.055(2) 0.0119(16) -0.016(2) -0.0166(18)
C01M 0.131(4) 0.054(2) 0.067(3) 0.011(2) -0.060(3) -0.019(2)
C01N 0.074(3) 0.062(2) 0.090(3) 0.004(2) 0.047(3) 0.002(2)
C010 0.0471(18) 0.0391(17) 0.071(3) 0.0013(17) 0.0073(17) -0.0131(14)

loop_
_atom_type_symbol
_atom_type_description
_atom_type_scat_dispersion_real
_atom_type_scat_dispersion_imag
_atom_type_scat_source
C C 0.0033 0.0016 'International Tables Vol C Tables 4.2.6.8 and 6.1.1.4'
H H 0.0000 0.0000 'International Tables Vol C Tables 4.2.6.8 and 6.1.1.4'
B B 0.0013 0.0007 'International Tables Vol C Tables 4.2.6.8 and 6.1.1.4'
F F 0.0171 0.0103 'International Tables Vol C Tables 4.2.6.8 and 6.1.1.4'
N N 0.0061 0.0033 'International Tables Vol C Tables 4.2.6.8 and 6.1.1.4'
O O 0.0106 0.0060 'International Tables Vol C Tables 4.2.6.8 and 6.1.1.4'

loop_
_geom_angle_atom_site_label_1
_geom_angle_atom_site_label_2
_geom_angle_atom_site_label_3
_geom_angle
_geom_angle_site_symmetry_1
_geom_angle_site_symmetry_3
_geom_angle_publ_flag
F00A B01O F01I 109.5(6) . . ?
F00O B01O F00A 110.1(4) . . ?
F00O B01O F01I 103.3(4) . . ?
F017 B01O F00A 112.1(4) . . ?
F017 B01O F00O 119.2(6) . . ?
F017 B01O F01I 101.5(5) . . ?
C00W O001 C014 111.1(2) . . ?
C01D O002 C015 112.9(3) . . ?
C012 O003 C01B 110.7(3) . . ?
C019 O005 C01H 115.6(3) . . ?
C01A O007 C01F 112.9(3) . . ?
C01E O008 C01L 112.6(3) . . ?
C016 C00U C013 111.6(3) . . ?
O001 C00W C012 109.8(3) . . ?
C01A C00Z C011 113.4(3) . . ?
O007 C01A C00Z 110.2(3) . . ?
O003 C01B C01E 110.0(3) . . ?
O002 C01D C01F 108.8(3) . . ?
O008 C01E C01B 110.2(3) . . ?
O007 C01F C01D 109.2(3) . . ?
C01L C01H O005 113.3(3) . . ?
O008 C01L C01H 112.7(3) . . ?
C00Z C011 C018 113.7(3) . . ?
O003 C012 C00W 109.9(3) . . ?
C018 C013 C00U 115.1(3) . . ?
O001 C014 C016 110.0(3) . . ?
O002 C015 C019 109.8(3) . . ?
C00U C016 C014 114.9(3) . . ?
C013 C018 C011 115.3(3) . . ?
O005 C019 C015 109.9(3) . . ?
C00B N004 C00E 109.4(2) . . ?
C00B N006 C00F 109.3(2) . . ?
N004 C00B N006 108.7(2) . . ?
N004 C00B C00C 124.5(2) . . ?
N006 C00B C00C 126.7(2) . . ?
C00D C00C C00B 120.4(2) . . ?
C00I C00C C00B 118.8(2) . . ?
C00I C00C C00D 120.8(2) . . ?
C00H C00D C00C 120.5(2) . . ?
N004 C00E C00F 106.7(2) . . ?
N004 C00E C00K 130.9(3) . . ?
C00K C00E C00F 122.4(3) . . ?
N006 C00F C00E 105.9(2) . . ?
N006 C00F C00N 132.1(2) . . ?
C00E C00F C00N 122.0(2) . . ?
C00M C00G C00N 120.4(3) . . ?
C00T C00G C00M 119.9(3) . . ?
C00T C00G C00N 119.6(3) . . ?
C00D C00H C00L 117.4(2) . . ?
C00D C00H C00Q 122.0(2) . . ?
C00L C00H C00Q 120.5(2) . . ?
C00C C00I C00J 119.9(2) . . ?
C00I C00J C00R 119.3(2) . . ?
C00L C00J C00I 117.8(3) . . ?
C00L C00J C00R 122.9(2) . . ?
C00P C00K C00E 115.9(3) . . ?
C00J C00L C00H 123.5(3) . . ?
C00Y C00M C00G 119.5(3) . . ?
C00F C00N C00G 123.3(2) . . ?
C00S C00N C00F 114.9(3) . . ?
C00S C00N C00G 121.7(3) . . ?
C00K C00P C00S 122.0(3) . . ?
C01C C00Q C00H 108.5(3) . . ?
C01C C00Q C01K 109.1(3) . . ?
C01C C00Q C010 108.9(3) . . ?
C01K C00Q C00H 111.8(2) . . ?
C010 C00Q C00H 110.5(2) . . ?
C010 C00Q C01K 108.0(3) . . ?
C01G C00R C00J 110.2(2) . . ?
C01G C00R C01J 108.7(3) . . ?
C01G C00R C01M 108.2(3) . . ?
C01J C00R C00J 108.4(3) . . ?
C01J C00R C01M 108.7(3) . . ?
C01M C00R C00J 112.5(3) . . ?
C00N C00S C00P 122.7(3) . . ?
C00G C00T C00V 120.8(3) . . ?
C00T C00V C01N 120.7(4) . . ?
C00X C00V C00T 118.2(3) . . ?
C00X C00V C01N 121.1(3) . . ?
C00Y C00X C00V 121.6(3) . . ?
O009 C00Y C00M 122.7(3) . . ?
O009 C00Y C00X 117.4(3) . . ?
C00X C00Y C00M 119.9(3) . . ?

loop_
_geom_bond_atom_site_label_1
_geom_bond_atom_site_label_2
_geom_bond_distance
_geom_bond_site_symmetry_2
_geom_bond_publ_flag
F00A B01O 1.375(6) . ?
F00O B01O 1.329(6) . ?
F01I B01O 1.422(8) . ?
F017 B01O 1.255(6) . ?
O001 C00W 1.426(4) . ?
O001 C014 1.434(4) . ?
O002 C01D 1.413(4) . ?
O002 C015 1.434(4) . ?
O003 C01B 1.426(4) . ?
O003 C012 1.417(4) . ?
O005 C01H 1.449(4) . ?
O005 C019 1.407(4) . ?
O007 C01A 1.406(4) . ?
O007 C01F 1.423(4) . ?
O008 C01E 1.412(4) . ?
O008 C01L 1.420(4) . ?
C00U C013 1.519(4) . ?
C00U C016 1.506(5) . ?
C00W C012 1.495(5) . ?
C00Z C01A 1.501(5) . ?
C00Z C011 1.507(5) . ?
C01B C01E 1.501(5) . ?
C01D C01F 1.473(6) . ?
C01H C01L 1.448(5) . ?
C011 C018 1.523(5) . ?
C013 C018 1.515(5) . ?
C014 C016 1.520(5) . ?
C015 C019 1.489(5) . ?
O009 C00Y 1.366(4) . ?
N004 C00B 1.331(3) . ?
N004 C00E 1.385(3) . ?
N006 C00B 1.342(3) . ?
N006 C00F 1.392(3) . ?
C00B C00C 1.463(4) . ?
C00C C00D 1.397(4) . ?
C00C C00I 1.390(4) . ?
C00D C00H 1.383(4) . ?
C00E C00F 1.393(4) . ?
C00E C00K 1.386(4) . ?
C00F C00N 1.398(4) . ?
C00G C00M 1.395(4) . ?
C00G C00N 1.483(4) . ?
C00G C00T 1.393(4) . ?
C00H C00L 1.398(4) . ?
C00H C00Q 1.534(4) . ?
C00I C00J 1.394(4) . ?
C00J C00L 1.389(4) . ?
C00J C00R 1.535(4) . ?
C00K C00P 1.379(4) . ?
C00M C00Y 1.386(4) . ?
C00N C00S 1.389(4) . ?
C00P C00S 1.396(4) . ?
C00Q C01C 1.519(5) . ?
C00Q C01K 1.530(5) . ?
C00Q C010 1.526(4) . ?
C00R C01G 1.514(5) . ?
C00R C01J 1.520(5) . ?
C00R C01M 1.523(5) . ?
C00T C00V 1.395(4) . ?
C00V C00X 1.389(5) . ?
C00V C01N 1.498(5) . ?
C00X C00Y 1.384(5) . ?
